data_7007812
loop_
_publ_author_name
'Kohl, Stephan W.'
'Heinemann, Frank W.'
'Hummert, Markus'
'Bauer, Walter'
'Grohmann, Andreas'

_publ_section_title
;
 Solvent dependent reactivity: solvent activation vs. solvent
 coordination in alkylphosphane iron complexes.
;
_journal_issue 47
_journal_name_full 'Dalton transactions (Cambridge, England : 2003)'
_journal_page_first 5583
_journal_page_last 5592
_journal_paper_doi 10.1039/b610792c
_journal_year 2006
_chemical_formula_sum 'C21 H43 B F4 Fe N O P4'
_chemical_formula_weight 592.10
_chemical_name_systematic
;
?
;
_space_group_IT_number 19
_symmetry_cell_setting orthorhombic
_symmetry_space_group_name_Hall 'P 2ac 2ab'
_symmetry_space_group_name_H-M 'P 21 21 21'
_atom_sites_solution_hydrogens geom
_atom_sites_solution_primary direct
_atom_sites_solution_secondary difmap
_audit_creation_method SHELXL-97
_cell_angle_alpha 90.00
_cell_angle_beta 90.00
_cell_angle_gamma 90.00
_cell_formula_units_Z 4
_cell_length_a 10.933(3)
_cell_length_b 12.2962(9)
_cell_length_c 22.860(2)
_cell_measurement_reflns_used 9843
_cell_measurement_temperature 150(2)
_cell_measurement_theta_max 28.7144
_cell_measurement_theta_min 3.0578
_cell_volume 3073.2(9)
_computing_cell_refinement
;
CrysAlis RED, Oxford Diffraction Ltd.,
Version 1.171.29.10 (release 13-04-2006 CrysAlis171 .NET)
(compiled Apr 13 2006,12:24:59)
;
_computing_data_collection
;
CrysAlis CCD, Oxford Diffraction Ltd.,
Version 1.171.29.10 (release 13-04-2006 CrysAlis171 .NET)
(compiled Apr 13 2006,12:24:59)
;
_computing_data_reduction
;
CrysAlis RED, Oxford Diffraction Ltd.,
Version 1.171.29.10 (release 13-04-2006 CrysAlis171 .NET)
(compiled Apr 13 2006,12:24:59)
;
_computing_structure_refinement 'SHELXL-97 (Sheldrick, 1997)'
_computing_structure_solution 'SHELXS-97 (Sheldrick, 1990)'
_diffrn_ambient_temperature 150(2)
_diffrn_detector_area_resol_mean 16.3031
_diffrn_measured_fraction_theta_full 0.896
_diffrn_measured_fraction_theta_max 0.896
_diffrn_measurement_device_type 'Oxford Diffraction Xcalibur S Sapphire'
_diffrn_measurement_method \w
_diffrn_radiation_monochromator graphite
_diffrn_radiation_source 'Enhance (Mo) X-ray Source'
_diffrn_radiation_type MoK\a
_diffrn_radiation_wavelength 0.71073
_diffrn_reflns_av_R_equivalents 0.0314
_diffrn_reflns_av_sigmaI/netI 0.0654
_diffrn_reflns_limit_h_max 14
_diffrn_reflns_limit_h_min -13
_diffrn_reflns_limit_k_max 16
_diffrn_reflns_limit_k_min -14
_diffrn_reflns_limit_l_max 29
_diffrn_reflns_limit_l_min -16
_diffrn_reflns_number 18867
_diffrn_reflns_theta_full 28.76
_diffrn_reflns_theta_max 28.76
_diffrn_reflns_theta_min 3.06
_exptl_absorpt_coefficient_mu 0.737
_exptl_absorpt_correction_T_max 0.8975
_exptl_absorpt_correction_T_min 0.8429
_exptl_absorpt_correction_type multi-scan
_exptl_absorpt_process_details
;
CrysAlis RED, Oxford Diffraction Ltd.,
Version 1.171.29.10 (release 13-04-2006 CrysAlis171 .NET)
(compiled Apr 13 2006,12:24:59)
Empirical absorption correction using spherical harmonics,
implemented in SCALE3 ABSPACK scaling algorithm.
;
_exptl_crystal_colour red
_exptl_crystal_density_diffrn 1.280
_exptl_crystal_density_method 'not measured'
_exptl_crystal_description bipyramidal
_exptl_crystal_F_000 1244
_exptl_crystal_size_max 0.24
_exptl_crystal_size_mid 0.18
_exptl_crystal_size_min 0.15
_platon_squeeze_details
;
;
_refine_diff_density_max 0.573
_refine_diff_density_min -0.406
_refine_diff_density_rms 0.086
_refine_ls_abs_structure_details 'Flack H D (1983), Acta Cryst. A39, 876-881'
_refine_ls_abs_structure_Flack 0.02(2)
_refine_ls_extinction_method none
_refine_ls_goodness_of_fit_ref 1.054
_refine_ls_hydrogen_treatment constr
_refine_ls_matrix_type full
_refine_ls_number_parameters 306
_refine_ls_number_reflns 6883
_refine_ls_number_restraints 0
_refine_ls_restrained_S_all 1.054
_refine_ls_R_factor_all 0.0554
_refine_ls_R_factor_gt 0.0430
_refine_ls_shift/su_max 0.001
_refine_ls_shift/su_mean 0.000
_refine_ls_structure_factor_coef Fsqd
_refine_ls_weighting_details 'calc w=1/[\s^2^(Fo^2^)+(0.0798P)^2^+0.0000P] where P=(Fo^2^+2Fc^2^)/3'
_refine_ls_weighting_scheme calc
_refine_ls_wR_factor_gt 0.1291
_refine_ls_wR_factor_ref 0.1317
_reflns_number_gt 5176
_reflns_number_total 6883
_reflns_threshold_expression >2sigma(I)
_cod_data_source_file b610792c.txt
_cod_data_source_block xmh172
_cod_original_cell_volume 3073.3(8)
_cod_database_code 7007812

loop_
_symmetry_equiv_pos_as_xyz
'x, y, z'
'-x+1/2, -y, z+1/2'
'-x, y+1/2, -z+1/2'
'x+1/2, -y+1/2, -z'

loop_
_atom_site_label
_atom_site_type_symbol
_atom_site_fract_x
_atom_site_fract_y
_atom_site_fract_z
_atom_site_U_iso_or_equiv
_atom_site_adp_type
_atom_site_occupancy
_atom_site_symmetry_multiplicity
_atom_site_calc_flag
_atom_site_refinement_flags
_atom_site_disorder_assembly
_atom_site_disorder_group
C1 C 0.5257(3) 0.4980(3) 0.23744(15) 0.0225(7) Uani 1 1 d . . .
C2 C 0.4708(4) 0.5038(4) 0.29222(16) 0.0291(9) Uani 1 1 d . . .
H2 H 0.5174 0.4873 0.3262 0.035 Uiso 1 1 calc R . .
C3 C 0.3498(4) 0.5332(3) 0.29791(17) 0.0306(10) Uani 1 1 d . . .
H3 H 0.3119 0.5349 0.3353 0.037 Uiso 1 1 calc R . .
C4 C 0.2846(4) 0.5604(4) 0.24798(18) 0.0327(10) Uani 1 1 d . . .
H4 H 0.2024 0.5846 0.2511 0.039 Uiso 1 1 calc R . .
C5 C 0.3391(4) 0.5522(3) 0.19385(17) 0.0262(9) Uani 1 1 d . . .
C6 C 0.6616(4) 0.4677(3) 0.23105(16) 0.0257(9) Uani 1 1 d . . .
C7 C 0.7306(4) 0.5659(4) 0.20281(18) 0.0293(10) Uani 1 1 d . . .
H7A H 0.8137 0.5413 0.1919 0.035 Uiso 1 1 calc R . .
H7B H 0.7399 0.6230 0.2330 0.035 Uiso 1 1 calc R . .
C8 C 0.6772(4) 0.3615(3) 0.19481(15) 0.0238(9) Uani 1 1 d . . .
H8A H 0.6178 0.3070 0.2093 0.029 Uiso 1 1 calc R . .
H8B H 0.7602 0.3322 0.2020 0.029 Uiso 1 1 calc R . .
C9 C 0.7221(4) 0.4445(4) 0.29126(18) 0.0366(11) Uani 1 1 d . . .
H9A H 0.7134 0.5084 0.3165 0.055 Uiso 1 1 calc R . .
H9B H 0.8091 0.4284 0.2856 0.055 Uiso 1 1 calc R . .
H9C H 0.6819 0.3820 0.3096 0.055 Uiso 1 1 calc R . .
C10 C 0.2677(4) 0.5797(4) 0.13822(18) 0.0311(10) Uani 1 1 d . . .
C11 C 0.3462(4) 0.6501(4) 0.09846(19) 0.0341(10) Uani 1 1 d . . .
H11A H 0.3593 0.7211 0.1168 0.051 Uiso 1 1 calc R . .
H11B H 0.3047 0.6599 0.0608 0.051 Uiso 1 1 calc R . .
H11C H 0.4253 0.6145 0.0921 0.051 Uiso 1 1 calc R . .
C12 C 0.2322(4) 0.4724(4) 0.10623(19) 0.0331(11) Uani 1 1 d . . .
H12A H 0.1973 0.4897 0.0674 0.040 Uiso 1 1 calc R . .
H12B H 0.1691 0.4334 0.1292 0.040 Uiso 1 1 calc R . .
C13 C 0.1467(4) 0.6425(4) 0.1509(2) 0.0447(13) Uani 1 1 d . . .
H13A H 0.0932 0.5976 0.1753 0.067 Uiso 1 1 calc R . .
H13B H 0.1054 0.6590 0.1139 0.067 Uiso 1 1 calc R . .
H13C H 0.1656 0.7105 0.1714 0.067 Uiso 1 1 calc R . .
C14 C 0.5896(5) 0.7468(3) 0.17139(18) 0.0338(10) Uani 1 1 d . . .
H14A H 0.6511 0.7877 0.1935 0.051 Uiso 1 1 calc R . .
H14B H 0.5239 0.7237 0.1978 0.051 Uiso 1 1 calc R . .
H14C H 0.5555 0.7931 0.1406 0.051 Uiso 1 1 calc R . .
C15 C 0.7886(4) 0.6914(4) 0.1021(2) 0.0371(11) Uani 1 1 d . . .
H15A H 0.7584 0.7388 0.0708 0.056 Uiso 1 1 calc R . .
H15B H 0.8417 0.6353 0.0854 0.056 Uiso 1 1 calc R . .
H15C H 0.8350 0.7347 0.1304 0.056 Uiso 1 1 calc R . .
C16 C 0.8104(4) 0.3960(4) 0.08768(18) 0.0315(10) Uani 1 1 d . . .
H16A H 0.8671 0.3485 0.1089 0.047 Uiso 1 1 calc R . .
H16B H 0.8350 0.4720 0.0929 0.047 Uiso 1 1 calc R . .
H16C H 0.8120 0.3776 0.0460 0.047 Uiso 1 1 calc R . .
C17 C 0.6303(4) 0.2395(3) 0.09124(18) 0.0314(10) Uani 1 1 d . . .
H17A H 0.7044 0.1962 0.0976 0.047 Uiso 1 1 calc R . .
H17B H 0.6103 0.2402 0.0495 0.047 Uiso 1 1 calc R . .
H17C H 0.5623 0.2075 0.1132 0.047 Uiso 1 1 calc R . .
C18 C 0.3482(4) 0.2898(4) 0.15757(18) 0.0330(10) Uani 1 1 d . . .
H18A H 0.2661 0.2578 0.1559 0.050 Uiso 1 1 calc R . .
H18B H 0.3587 0.3281 0.1948 0.050 Uiso 1 1 calc R . .
H18C H 0.4096 0.2320 0.1544 0.050 Uiso 1 1 calc R . .
C19 C 0.3288(5) 0.3007(4) 0.03528(19) 0.0430(12) Uani 1 1 d . . .
H19A H 0.2498 0.2653 0.0422 0.064 Uiso 1 1 calc R . .
H19B H 0.3922 0.2452 0.0300 0.064 Uiso 1 1 calc R . .
H19C H 0.3237 0.3458 0.0000 0.064 Uiso 1 1 calc R . .
C20 C 0.4376(4) 0.5684(4) -0.03586(18) 0.0334(11) Uani 1 1 d . . .
H20A H 0.4483 0.5467 -0.0768 0.050 Uiso 1 1 calc R . .
H20B H 0.4412 0.6478 -0.0329 0.050 Uiso 1 1 calc R . .
H20C H 0.3581 0.5427 -0.0217 0.050 Uiso 1 1 calc R . .
C21 C 0.6852(4) 0.5816(4) -0.0219(2) 0.0389(11) Uani 1 1 d . . .
H21A H 0.7609 0.5579 -0.0027 0.058 Uiso 1 1 calc R . .
H21B H 0.6736 0.6597 -0.0155 0.058 Uiso 1 1 calc R . .
H21C H 0.6905 0.5670 -0.0639 0.058 Uiso 1 1 calc R . .
N1 N 0.4583(3) 0.5189(3) 0.18794(13) 0.0222(7) Uani 1 1 d . . .
P1 P 0.66051(10) 0.62757(9) 0.13851(4) 0.0249(2) Uani 1 1 d . . .
P2 P 0.65605(10) 0.37701(9) 0.11602(4) 0.0236(2) Uani 1 1 d . . .
P3 P 0.36711(9) 0.38530(9) 0.09730(5) 0.0253(2) Uani 1 1 d . . .
P4 P 0.55873(9) 0.50888(10) 0.00829(4) 0.0244(2) Uani 1 1 d . . .
Fe1 Fe 0.52207(5) 0.50549(5) 0.10358(2) 0.01987(14) Uani 1 1 d . . .
O1 O 0.5744(3) 0.3875(2) -0.01731(12) 0.0356(7) Uani 1 1 d . . .
H1 H 0.5581 0.3874 -0.0532 0.053 Uiso 1 1 calc R . .
B1A B 0.5059(11) 0.3275(11) 0.8282(5) 0.027(3) Uiso 0.607(15) 1 d P A 1
F1A F 0.5228(6) 0.2215(6) 0.8233(3) 0.068(2) Uiso 0.607(15) 1 d P A 1
F2A F 0.3989(6) 0.3640(6) 0.8606(3) 0.0537(19) Uiso 0.607(15) 1 d P A 1
F3A F 0.5215(5) 0.3734(7) 0.7749(2) 0.0541(19) Uiso 0.607(15) 1 d P A 1
F4A F 0.5984(6) 0.3884(7) 0.8669(2) 0.0466(19) Uiso 0.607(15) 1 d P A 1
B1B B 0.5074(18) 0.3566(18) 0.8308(8) 0.036(6) Uiso 0.393(15) 1 d P A 2
F1B F 0.3967(8) 0.3368(8) 0.8469(4) 0.035(2) Uiso 0.393(15) 1 d P A 2
F2B F 0.6002(7) 0.3532(8) 0.8665(3) 0.022(2) Uiso 0.393(15) 1 d P A 2
F3B F 0.5126(7) 0.4255(9) 0.7830(3) 0.038(3) Uiso 0.393(15) 1 d P A 2
F4B F 0.5171(14) 0.2504(14) 0.7985(8) 0.121(6) Uiso 0.393(15) 1 d P A 2

loop_
_atom_site_aniso_label
_atom_site_aniso_U_11
_atom_site_aniso_U_22
_atom_site_aniso_U_33
_atom_site_aniso_U_23
_atom_site_aniso_U_13
_atom_site_aniso_U_12
C1 0.0261(19) 0.0170(18) 0.0244(18) -0.0055(16) 0.0001(14) -0.002(2)
C2 0.040(2) 0.023(2) 0.0246(19) 0.0034(17) -0.0062(16) -0.008(2)
C3 0.040(3) 0.028(2) 0.024(2) -0.0035(15) 0.0103(18) -0.006(2)
C4 0.028(2) 0.036(3) 0.034(2) -0.0076(19) 0.0116(18) 0.002(2)
C5 0.027(2) 0.024(2) 0.027(2) -0.0026(16) 0.0015(18) -0.0026(19)
C6 0.027(2) 0.030(2) 0.0205(19) 0.0023(15) -0.0074(16) -0.0055(18)
C7 0.023(2) 0.036(3) 0.029(2) 0.0064(18) -0.0058(17) -0.011(2)
C8 0.029(2) 0.020(2) 0.0228(19) 0.0033(15) -0.0055(16) 0.0026(19)
C9 0.034(3) 0.044(3) 0.032(3) 0.0024(19) -0.0082(19) -0.011(2)
C10 0.024(2) 0.040(3) 0.029(2) -0.0059(19) 0.0010(17) 0.006(2)
C11 0.026(2) 0.040(3) 0.036(2) 0.0051(19) -0.001(2) 0.004(2)
C12 0.021(2) 0.046(3) 0.032(2) -0.001(2) -0.0039(17) 0.0000(19)
C13 0.027(3) 0.066(4) 0.041(3) 0.009(2) 0.006(2) 0.015(3)
C14 0.045(3) 0.023(2) 0.033(2) -0.0036(18) -0.004(2) -0.008(2)
C15 0.030(3) 0.039(3) 0.043(3) 0.012(2) -0.001(2) -0.013(2)
C16 0.023(2) 0.036(3) 0.036(2) 0.0080(18) 0.0011(17) 0.004(2)
C17 0.043(3) 0.023(2) 0.029(2) -0.0016(16) 0.0018(18) 0.001(2)
C18 0.028(2) 0.037(3) 0.034(2) 0.0016(18) 0.0018(18) -0.006(2)
C19 0.042(3) 0.055(3) 0.032(2) -0.012(2) -0.005(2) -0.014(3)
C20 0.034(3) 0.042(3) 0.024(2) 0.0034(18) -0.0025(18) 0.011(2)
C21 0.037(3) 0.043(3) 0.037(3) 0.012(2) 0.008(2) -0.002(2)
N1 0.0203(17) 0.0233(19) 0.0228(16) -0.0014(13) 0.0021(12) -0.0032(15)
P1 0.0241(6) 0.0228(6) 0.0276(5) 0.0014(4) -0.0007(4) -0.0043(5)
P2 0.0225(6) 0.0232(5) 0.0252(5) 0.0026(4) 0.0007(4) 0.0019(5)
P3 0.0237(6) 0.0294(6) 0.0229(5) -0.0018(4) -0.0021(4) -0.0057(5)
P4 0.0253(5) 0.0267(6) 0.0210(5) 0.0028(4) 0.0025(4) 0.0040(5)
Fe1 0.0178(3) 0.0223(3) 0.0195(3) 0.0007(2) 0.0006(2) 0.0000(3)
O1 0.0439(19) 0.0383(18) 0.0247(15) 0.0013(13) 0.0000(13) 0.0070(16)

loop_
_atom_type_symbol
_atom_type_description
_atom_type_scat_dispersion_real
_atom_type_scat_dispersion_imag
_atom_type_scat_source
C C 0.0033 0.0016 'International Tables Vol C Tables 4.2.6.8 and 6.1.1.4'
H H 0.0000 0.0000 'International Tables Vol C Tables 4.2.6.8 and 6.1.1.4'
B B 0.0013 0.0007 'International Tables Vol C Tables 4.2.6.8 and 6.1.1.4'
N N 0.0061 0.0033 'International Tables Vol C Tables 4.2.6.8 and 6.1.1.4'
F F 0.0171 0.0103 'International Tables Vol C Tables 4.2.6.8 and 6.1.1.4'
P P 0.1023 0.0942 'International Tables Vol C Tables 4.2.6.8 and 6.1.1.4'
Fe Fe 0.3463 0.8444 'International Tables Vol C Tables 4.2.6.8 and 6.1.1.4'
O O 0.0106 0.0060 'International Tables Vol C Tables 4.2.6.8 and 6.1.1.4'

loop_
_geom_angle_atom_site_label_1
_geom_angle_atom_site_label_2
_geom_angle_atom_site_label_3
_geom_angle
_geom_angle_site_symmetry_1
_geom_angle_site_symmetry_3
_geom_angle_publ_flag
N1 C1 C2 120.0(3) . . ?
N1 C1 C6 119.0(3) . . ?
C2 C1 C6 121.0(3) . . ?
C3 C2 C1 120.9(4) . . ?
C2 C3 C4 118.7(4) . . ?
C5 C4 C3 120.0(4) . . ?
N1 C5 C4 121.4(4) . . ?
N1 C5 C10 117.9(3) . . ?
C4 C5 C10 120.7(4) . . ?
C1 C6 C9 111.8(3) . . ?
C1 C6 C8 111.1(3) . . ?
C9 C6 C8 105.7(3) . . ?
C1 C6 C7 108.5(3) . . ?
C9 C6 C7 107.6(3) . . ?
C8 C6 C7 112.1(3) . . ?
C6 C7 P1 116.9(3) . . ?
C6 C8 P2 115.1(3) . . ?
C11 C10 C5 109.6(4) . . ?
C11 C10 C12 110.0(3) . . ?
C5 C10 C12 109.3(4) . . ?
C11 C10 C13 107.9(4) . . ?
C5 C10 C13 112.8(3) . . ?
C12 C10 C13 107.2(4) . . ?
C10 C12 P3 110.2(3) . . ?
C5 N1 C1 118.9(3) . . ?
C5 N1 Fe1 115.9(3) . . ?
C1 N1 Fe1 125.1(2) . . ?
C15 P1 C14 99.8(2) . . ?
C15 P1 C7 103.1(2) . . ?
C14 P1 C7 100.4(2) . . ?
C15 P1 Fe1 129.78(17) . . ?
C14 P1 Fe1 113.11(16) . . ?
C7 P1 Fe1 106.74(14) . . ?
C17 P2 C16 98.8(2) . . ?
C17 P2 C8 103.38(19) . . ?
C16 P2 C8 104.3(2) . . ?
C17 P2 Fe1 122.32(16) . . ?
C16 P2 Fe1 118.98(15) . . ?
C8 P2 Fe1 106.89(14) . . ?
C19 P3 C18 101.3(2) . . ?
C19 P3 C12 103.7(2) . . ?
C18 P3 C12 101.6(2) . . ?
C19 P3 Fe1 126.98(17) . . ?
C18 P3 Fe1 117.39(15) . . ?
C12 P3 Fe1 102.39(14) . . ?
O1 P4 C21 104.0(2) . . ?
O1 P4 C20 104.38(19) . . ?
C21 P4 C20 98.5(2) . . ?
O1 P4 Fe1 111.02(11) . . ?
C21 P4 Fe1 121.97(17) . . ?
C20 P4 Fe1 114.93(15) . . ?
N1 Fe1 P2 99.42(10) . . ?
N1 Fe1 P4 169.00(10) . . ?
P2 Fe1 P4 91.17(4) . . ?
N1 Fe1 P3 81.80(9) . . ?
P2 Fe1 P3 92.20(5) . . ?
P4 Fe1 P3 94.92(4) . . ?
N1 Fe1 P1 81.01(9) . . ?
P2 Fe1 P1 89.16(4) . . ?
P4 Fe1 P1 102.25(4) . . ?
P3 Fe1 P1 162.75(4) . . ?
F1A B1A F3A 108.5(9) . . ?
F1A B1A F2A 117.4(9) . . ?
F3A B1A F2A 115.6(9) . . ?
F1A B1A F4A 115.9(9) . . ?
F3A B1A F4A 103.4(9) . . ?
F2A B1A F4A 94.8(8) . . ?
F1B B1B F2B 123.2(15) . . ?
F1B B1B F3B 112.2(15) . . ?
F2B B1B F3B 118.9(16) . . ?
F1B B1B F4B 92.4(15) . . ?
F2B B1B F4B 103.0(15) . . ?
F3B B1B F4B 98.0(13) . . ?

loop_
_geom_bond_atom_site_label_1
_geom_bond_atom_site_label_2
_geom_bond_distance
_geom_bond_site_symmetry_2
_geom_bond_publ_flag
C1 N1 1.374(5) . ?
C1 C2 1.391(5) . ?
C1 C6 1.539(6) . ?
C2 C3 1.377(6) . ?
C3 C4 1.386(6) . ?
C4 C5 1.377(5) . ?
C5 N1 1.374(5) . ?
C5 C10 1.530(6) . ?
C6 C9 1.553(5) . ?
C6 C8 1.556(5) . ?
C6 C7 1.563(5) . ?
C7 P1 1.823(4) . ?
C8 P2 1.826(4) . ?
C10 C11 1.521(6) . ?
C10 C12 1.557(6) . ?
C10 C13 1.559(6) . ?
C12 P3 1.835(4) . ?
C14 P1 1.821(4) . ?
C15 P1 1.808(4) . ?
C16 P2 1.822(4) . ?
C17 P2 1.805(4) . ?
C18 P3 1.822(4) . ?
C19 P3 1.807(4) . ?
C20 P4 1.818(4) . ?
C21 P4 1.785(5) . ?
N1 Fe1 2.057(3) . ?
P1 Fe1 2.2763(12) . ?
P2 Fe1 2.1732(12) . ?
P3 Fe1 2.2529(12) . ?
P4 O1 1.613(3) . ?
P4 Fe1 2.2154(10) . ?
B1A F1A 1.321(14) . ?
B1A F3A 1.352(12) . ?
B1A F2A 1.456(14) . ?
B1A F4A 1.540(14) . ?
B1B F1B 1.29(2) . ?
B1B F2B 1.30(2) . ?
B1B F3B 1.39(2) . ?
B1B F4B 1.51(2) . ?

loop_
_platon_squeeze_void_nr
_platon_squeeze_void_average_x
_platon_squeeze_void_average_y
_platon_squeeze_void_average_z
_platon_squeeze_void_volume
_platon_squeeze_void_count_electrons
1 -0.021 0.049 0.535 77.7 18.7
2 0.006 0.350 0.320 8.7 0.3
3 0.021 0.549 0.965 77.8 18.9
4 -0.006 0.850 0.180 9.0 0.6
5 0.148 0.388 0.288 6.1 0.7
6 0.479 0.451 0.465 77.8 18.9
7 0.521 -0.049 0.035 77.8 18.8
8 0.367 0.617 0.792 6.8 0.8
9 0.508 0.653 0.823 8.0 0.3
10 0.506 0.150 0.680 8.6 0.4
11 0.648 0.113 0.711 6.2 0.8
12 0.852 0.888 0.212 5.8 0.7
